data_8106302
loop_
_publ_author_name
'Meng, Qing-Hua'
'Long, Xu'
'Liu, Jing-Li'
'Zhang, Shuan'
'Zhang, Guang-Hui'

_publ_section_title
;
 Crystal structure of methyl
 4-(3-cyanophenyl)-2,7,7-trimethyl-5-oxo-1,4,5,6,7,8-hexahydro-quinoline-3-carboxylate,
 C21H22N2O3
;
_journal_issue 5
_journal_name_full 'Zeitschrift f\"ur Kristallographie - New Crystal Structures'
_journal_page_first 805
_journal_page_last 806
_journal_paper_doi 10.1515/ncrs-2018-0017
_journal_volume 233
_journal_year 2018
_chemical_formula_moiety 'C21 H22 N2 O3'
_chemical_formula_sum 'C21 H22 N2 O3'
_chemical_formula_weight 350.40
_space_group_crystal_system orthorhombic
_space_group_IT_number 61
_space_group_name_Hall '-P 2ac 2ab'
_space_group_name_H-M_alt 'P b c a'
_atom_sites_solution_hydrogens geom
_cell_angle_alpha 90
_cell_angle_beta 90
_cell_angle_gamma 90
_cell_formula_units_Z 8
_cell_length_a 15.093(2)
_cell_length_b 13.896(2)
_cell_length_c 17.501(2)
_cell_measurement_reflns_used 2446
_cell_measurement_temperature 293(2)
_cell_measurement_theta_max 20.57
_cell_measurement_theta_min 2.69
_cell_volume 3670.5(8)
_computing_cell_refinement 'SAINT v7.60A (Bruker, 2009)'
_computing_data_collection 'Bruker APEX2 (Bruker, 2008)'
_computing_data_reduction 'SAINT v7.60A (Bruker, 2009)'
_computing_molecular_graphics 'Olex2 (Dolomanov et al., 2009)'
_computing_publication_material 'Olex2 (Dolomanov et al., 2009)'
_computing_structure_refinement 'ShelXL (Sheldrick, 2015)'
_computing_structure_solution 'SHELXS-97 (Sheldrick, 2008)'
_diffrn_ambient_temperature 293(2)
_diffrn_measured_fraction_theta_full 1.000
_diffrn_measured_fraction_theta_max 1.000
_diffrn_measurement_device_type 'Bruker APEX-II CCD'
_diffrn_measurement_method '\f and \w scans'
_diffrn_radiation_monochromator graphite
_diffrn_radiation_type MoK\a
_diffrn_radiation_wavelength 0.71073
_diffrn_reflns_av_R_equivalents 0.0598
_diffrn_reflns_av_unetI/netI 0.0461
_diffrn_reflns_Laue_measured_fraction_full 1.000
_diffrn_reflns_Laue_measured_fraction_max 1.000
_diffrn_reflns_limit_h_max 16
_diffrn_reflns_limit_h_min -17
_diffrn_reflns_limit_k_max 16
_diffrn_reflns_limit_k_min -15
_diffrn_reflns_limit_l_max 20
_diffrn_reflns_limit_l_min -20
_diffrn_reflns_number 17564
_diffrn_reflns_point_group_measured_fraction_full 1.000
_diffrn_reflns_point_group_measured_fraction_max 1.000
_diffrn_reflns_theta_full 24.994
_diffrn_reflns_theta_max 24.994
_diffrn_reflns_theta_min 2.307
_diffrn_standards_number 0
_exptl_absorpt_coefficient_mu 0.085
_exptl_absorpt_correction_type none
_exptl_crystal_colour yellow
_exptl_crystal_colour_primary yellow
_exptl_crystal_density_diffrn 1.268
_exptl_crystal_density_meas .
_exptl_crystal_description block
_exptl_crystal_F_000 1488
_exptl_crystal_size_max 0.36
_exptl_crystal_size_mid 0.32
_exptl_crystal_size_min 0.27
_refine_diff_density_max 0.203
_refine_diff_density_min -0.168
_refine_diff_density_rms 0.034
_refine_ls_extinction_coef 0.0016(3)
_refine_ls_extinction_expression Fc^*^=kFc[1+0.001xFc^2^\l^3^/sin(2\q)]^-1/4^
_refine_ls_extinction_method 'SHELXL-2016/6 (Sheldrick 2016)'
_refine_ls_goodness_of_fit_ref 1.054
_refine_ls_hydrogen_treatment constr
_refine_ls_matrix_type full
_refine_ls_number_parameters 236
_refine_ls_number_reflns 3233
_refine_ls_number_restraints 0
_refine_ls_restrained_S_all 1.054
_refine_ls_R_factor_all 0.0737
_refine_ls_R_factor_gt 0.0446
_refine_ls_shift/su_max 0.000
_refine_ls_shift/su_mean 0.000
_refine_ls_structure_factor_coef Fsqd
_refine_ls_weighting_details 'w=1/[\s^2^(Fo^2^)+(0.0505P)^2^+0.5862P] where P=(Fo^2^+2Fc^2^)/3'
_refine_ls_weighting_scheme calc
_refine_ls_wR_factor_gt 0.1094
_refine_ls_wR_factor_ref 0.1208
_reflns_Friedel_coverage 0.000
_reflns_Friedel_fraction_full .
_reflns_Friedel_fraction_max .
_reflns_number_gt 2199
_reflns_number_total 3233
_reflns_threshold_expression 'I > 2\s(I)'
_cod_data_source_file suppl_ncrs-2018-0017_suppl.cif
_cod_data_source_block a
_cod_database_code 8106302
_shelx_space_group_comment
;
The symmetry employed for this shelxl refinement is uniquely defined
by the following loop, which should always be used as a source of
symmetry information in preference to the above space-group names.
They are only intended as comments.
;
_shelx_estimated_absorpt_t_max 0.977
_shelx_estimated_absorpt_t_min 0.970
_olex2_refinement_description
;
1. Fixed Uiso
 At 1.2 times of:
  All C(H) groups, All C(H,H) groups, All N(H) groups
 At 1.5 times of:
  All C(H,H,H) groups
2.a Ternary CH refined with riding coordinates:
 C8(H8)
2.b Secondary CH2 refined with riding coordinates:
 C10(H10A,H10B), C14(H14A,H14B)
2.c Me refined with riding coordinates:
 C1(H1A,H1B,H1C), C5(H5A,H5B,H5C), C12(H12A,H12B,H12C), C13(H13A,H13B,H13C)
2.d Aromatic/amide H refined with riding coordinates:
 N1(H1), C16(H16), C19(H19), C20(H20), C21(H21)
;
_olex2_submission_special_instructions 'No special instructions were received'
_publcif_funding_html
;
;

loop_
_space_group_symop_operation_xyz
'x, y, z'
'-x+1/2, -y, z+1/2'
'x+1/2, -y+1/2, -z'
'-x, y+1/2, -z+1/2'
'-x, -y, -z'
'x-1/2, y, -z-1/2'
'-x-1/2, y-1/2, z'
'x, -y-1/2, z-1/2'

loop_
_atom_site_label
_atom_site_type_symbol
_atom_site_fract_x
_atom_site_fract_y
_atom_site_fract_z
_atom_site_U_iso_or_equiv
_atom_site_adp_type
_atom_site_occupancy
_atom_site_site_symmetry_order
_atom_site_calc_flag
_atom_site_refinement_flags_posn
_atom_site_refinement_flags_adp
_atom_site_refinement_flags_occupancy
_atom_site_disorder_assembly
_atom_site_disorder_group
O1 O 0.51281(9) 0.13879(10) 0.17343(9) 0.0584(4) Uani 1 1 d . . . . .
O2 O 0.58481(9) 0.26593(12) 0.12781(9) 0.0709(5) Uani 1 1 d . . . . .
O3 O 0.19325(9) 0.10459(9) 0.13142(8) 0.0541(4) Uani 1 1 d . . . . .
N1 N 0.33369(10) 0.40305(11) 0.11403(10) 0.0492(4) Uani 1 1 d . . . . .
H1 H 0.327435 0.464506 0.111885 0.059 Uiso 1 1 calc R . . . .
N2 N 0.25381(17) 0.43032(17) 0.44731(12) 0.0878(7) Uani 1 1 d . . . . .
C1 C 0.59677(14) 0.09112(17) 0.18260(16) 0.0717(7) Uani 1 1 d . . . . .
H1A H 0.587326 0.027537 0.202447 0.108 Uiso 1 1 calc R . . . .
H1B H 0.625982 0.086956 0.133989 0.108 Uiso 1 1 calc R . . . .
H1C H 0.633016 0.127062 0.217494 0.108 Uiso 1 1 calc R . . . .
C2 C 0.51565(13) 0.22887(15) 0.14597(12) 0.0469(5) Uani 1 1 d . . . . .
C3 C 0.42776(12) 0.27212(13) 0.14175(11) 0.0412(5) Uani 1 1 d . . . . .
C4 C 0.41775(13) 0.36524(13) 0.12290(11) 0.0451(5) Uani 1 1 d . . . . .
C5 C 0.48936(14) 0.43779(15) 0.10879(15) 0.0649(7) Uani 1 1 d . . . . .
H5A H 0.463115 0.498732 0.096318 0.097 Uiso 1 1 calc R . . . .
H5B H 0.524995 0.444447 0.153921 0.097 Uiso 1 1 calc R . . . .
H5C H 0.525839 0.416683 0.067103 0.097 Uiso 1 1 calc R . . . .
C6 C 0.26024(12) 0.34614(12) 0.10856(11) 0.0394(5) Uani 1 1 d . . . . .
C7 C 0.26559(12) 0.25222(12) 0.12626(10) 0.0382(4) Uani 1 1 d . . . . .
C8 C 0.34742(12) 0.21186(12) 0.16387(11) 0.0405(5) Uani 1 1 d . . . . .
H8 H 0.356576 0.146392 0.144607 0.049 Uiso 1 1 calc R . . . .
C9 C 0.19078(12) 0.19009(12) 0.11329(11) 0.0405(5) Uani 1 1 d . . . . .
C10 C 0.11040(13) 0.23249(14) 0.07638(13) 0.0510(5) Uani 1 1 d . . . . .
H10A H 0.058953 0.195208 0.091460 0.061 Uiso 1 1 calc R . . . .
H10B H 0.116438 0.226984 0.021373 0.061 Uiso 1 1 calc R . . . .
C11 C 0.09429(12) 0.33774(13) 0.09664(11) 0.0445(5) Uani 1 1 d . . . . .
C12 C 0.07020(15) 0.34682(17) 0.18076(13) 0.0651(6) Uani 1 1 d . . . . .
H12A H 0.016957 0.311168 0.190748 0.098 Uiso 1 1 calc R . . . .
H12B H 0.117547 0.321655 0.211461 0.098 Uiso 1 1 calc R . . . .
H12C H 0.060886 0.413351 0.193154 0.098 Uiso 1 1 calc R . . . .
C13 C 0.01877(14) 0.37804(17) 0.04839(14) 0.0645(6) Uani 1 1 d . . . . .
H13A H -0.034654 0.343082 0.059141 0.097 Uiso 1 1 calc R . . . .
H13B H 0.010244 0.444800 0.060444 0.097 Uiso 1 1 calc R . . . .
H13C H 0.033181 0.371619 -0.004797 0.097 Uiso 1 1 calc R . . . .
C14 C 0.17852(12) 0.39360(13) 0.07916(12) 0.0478(5) Uani 1 1 d . . . . .
H14A H 0.183742 0.401359 0.024258 0.057 Uiso 1 1 calc R . . . .
H14B H 0.173880 0.457261 0.101540 0.057 Uiso 1 1 calc R . . . .
C15 C 0.33687(11) 0.20645(12) 0.25016(11) 0.0418(5) Uani 1 1 d . . . . .
C16 C 0.31046(12) 0.28630(13) 0.29134(11) 0.0443(5) Uani 1 1 d . . . . .
H16 H 0.298384 0.343567 0.265880 0.053 Uiso 1 1 calc R . . . .
C17 C 0.30178(12) 0.28213(14) 0.36984(12) 0.0476(5) Uani 1 1 d . . . . .
C18 C 0.27420(15) 0.36518(17) 0.41251(13) 0.0598(6) Uani 1 1 d . . . . .
C19 C 0.32006(14) 0.19792(16) 0.40863(13) 0.0600(6) Uani 1 1 d . . . . .
H19 H 0.315435 0.195367 0.461576 0.072 Uiso 1 1 calc R . . . .
C20 C 0.34502(16) 0.11848(17) 0.36812(14) 0.0683(7) Uani 1 1 d . . . . .
H20 H 0.356706 0.061141 0.393604 0.082 Uiso 1 1 calc R . . . .
C21 C 0.35302(14) 0.12261(14) 0.28983(13) 0.0571(6) Uani 1 1 d . . . . .
H21 H 0.369679 0.067639 0.263138 0.069 Uiso 1 1 calc R . . . .

loop_
_atom_site_aniso_label
_atom_site_aniso_U_11
_atom_site_aniso_U_22
_atom_site_aniso_U_33
_atom_site_aniso_U_23
_atom_site_aniso_U_13
_atom_site_aniso_U_12
O1 0.0423(8) 0.0577(9) 0.0751(11) 0.0054(8) 0.0028(7) 0.0091(7)
O2 0.0421(9) 0.0807(12) 0.0900(13) 0.0094(9) 0.0095(8) -0.0051(8)
O3 0.0565(9) 0.0331(8) 0.0727(11) 0.0033(6) -0.0043(7) -0.0061(6)
N1 0.0491(10) 0.0280(8) 0.0706(12) 0.0014(7) 0.0086(9) -0.0017(7)
N2 0.126(2) 0.0740(15) 0.0638(15) -0.0126(12) 0.0002(14) 0.0054(14)
C1 0.0487(14) 0.0758(16) 0.091(2) 0.0032(14) -0.0071(12) 0.0193(12)
C2 0.0449(12) 0.0532(13) 0.0428(12) -0.0057(9) 0.0030(10) -0.0004(10)
C3 0.0382(11) 0.0406(11) 0.0447(12) -0.0042(9) 0.0036(9) -0.0029(8)
C4 0.0432(11) 0.0416(11) 0.0505(13) -0.0052(9) 0.0083(9) -0.0053(9)
C5 0.0551(13) 0.0529(13) 0.0866(18) 0.0016(12) 0.0098(12) -0.0147(11)
C6 0.0422(11) 0.0323(10) 0.0437(11) -0.0023(8) 0.0068(9) -0.0010(8)
C7 0.0403(10) 0.0313(9) 0.0429(11) -0.0019(8) 0.0045(8) 0.0020(8)
C8 0.0421(11) 0.0305(10) 0.0488(12) -0.0018(8) 0.0032(9) 0.0005(8)
C9 0.0455(11) 0.0321(10) 0.0438(11) -0.0019(8) 0.0026(9) -0.0012(8)
C10 0.0452(12) 0.0480(12) 0.0597(14) 0.0036(10) -0.0081(10) -0.0046(9)
C11 0.0439(11) 0.0425(11) 0.0470(12) 0.0054(9) 0.0018(9) 0.0051(9)
C12 0.0607(15) 0.0748(16) 0.0597(15) 0.0071(12) 0.0137(12) 0.0102(12)
C13 0.0553(13) 0.0654(15) 0.0728(17) 0.0108(12) -0.0028(12) 0.0101(11)
C14 0.0539(12) 0.0357(10) 0.0537(13) 0.0056(9) 0.0046(10) 0.0055(9)
C15 0.0325(10) 0.0392(11) 0.0536(13) 0.0053(9) 0.0031(9) -0.0004(8)
C16 0.0451(11) 0.0408(11) 0.0471(12) 0.0055(9) -0.0030(9) -0.0015(9)
C17 0.0389(11) 0.0527(12) 0.0513(14) 0.0023(10) 0.0003(9) -0.0038(9)
C18 0.0676(15) 0.0632(15) 0.0487(14) 0.0021(12) -0.0029(12) -0.0068(12)
C19 0.0534(13) 0.0722(16) 0.0545(14) 0.0189(12) 0.0079(11) 0.0065(11)
C20 0.0714(16) 0.0628(15) 0.0706(18) 0.0307(13) 0.0161(13) 0.0191(12)
C21 0.0564(14) 0.0462(12) 0.0687(16) 0.0133(10) 0.0141(12) 0.0110(10)

loop_
_atom_type_symbol
_atom_type_description
_atom_type_scat_dispersion_real
_atom_type_scat_dispersion_imag
_atom_type_scat_source
C C 0.0033 0.0016 'International Tables Vol C Tables 4.2.6.8 and 6.1.1.4'
H H 0.0000 0.0000 'International Tables Vol C Tables 4.2.6.8 and 6.1.1.4'
N N 0.0061 0.0033 'International Tables Vol C Tables 4.2.6.8 and 6.1.1.4'
O O 0.0106 0.0060 'International Tables Vol C Tables 4.2.6.8 and 6.1.1.4'

loop_
_geom_angle_atom_site_label_1
_geom_angle_atom_site_label_2
_geom_angle_atom_site_label_3
_geom_angle
_geom_angle_site_symmetry_1
_geom_angle_site_symmetry_3
C2 O1 C1 116.19(16) . .
C4 N1 H1 118.9 . .
C6 N1 H1 118.9 . .
C6 N1 C4 122.22(15) . .
O1 C1 H1A 109.5 . .
O1 C1 H1B 109.5 . .
O1 C1 H1C 109.5 . .
H1A C1 H1B 109.5 . .
H1A C1 H1C 109.5 . .
H1B C1 H1C 109.5 . .
O1 C2 C3 111.94(17) . .
O2 C2 O1 121.35(18) . .
O2 C2 C3 126.71(19) . .
C2 C3 C8 118.99(16) . .
C4 C3 C2 120.77(17) . .
C4 C3 C8 120.14(16) . .
N1 C4 C5 112.82(17) . .
C3 C4 N1 119.79(16) . .
C3 C4 C5 127.38(19) . .
C4 C5 H5A 109.5 . .
C4 C5 H5B 109.5 . .
C4 C5 H5C 109.5 . .
H5A C5 H5B 109.5 . .
H5A C5 H5C 109.5 . .
H5B C5 H5C 109.5 . .
N1 C6 C14 116.10(15) . .
C7 C6 N1 119.85(17) . .
C7 C6 C14 123.99(16) . .
C6 C7 C8 120.74(16) . .
C6 C7 C9 119.95(16) . .
C9 C7 C8 119.23(15) . .
C3 C8 H8 108.1 . .
C7 C8 C3 109.67(14) . .
C7 C8 H8 108.1 . .
C7 C8 C15 111.48(14) . .
C15 C8 C3 111.28(15) . .
C15 C8 H8 108.1 . .
O3 C9 C7 120.99(17) . .
O3 C9 C10 121.09(16) . .
C7 C9 C10 117.91(15) . .
C9 C10 H10A 108.8 . .
C9 C10 H10B 108.8 . .
C9 C10 C11 114.01(16) . .
H10A C10 H10B 107.6 . .
C11 C10 H10A 108.8 . .
C11 C10 H10B 108.8 . .
C10 C11 C13 110.05(17) . .
C12 C11 C10 110.04(16) . .
C12 C11 C13 109.06(17) . .
C14 C11 C10 108.04(15) . .
C14 C11 C12 110.62(17) . .
C14 C11 C13 109.02(16) . .
C11 C12 H12A 109.5 . .
C11 C12 H12B 109.5 . .
C11 C12 H12C 109.5 . .
H12A C12 H12B 109.5 . .
H12A C12 H12C 109.5 . .
H12B C12 H12C 109.5 . .
C11 C13 H13A 109.5 . .
C11 C13 H13B 109.5 . .
C11 C13 H13C 109.5 . .
H13A C13 H13B 109.5 . .
H13A C13 H13C 109.5 . .
H13B C13 H13C 109.5 . .
C6 C14 C11 113.36(15) . .
C6 C14 H14A 108.9 . .
C6 C14 H14B 108.9 . .
C11 C14 H14A 108.9 . .
C11 C14 H14B 108.9 . .
H14A C14 H14B 107.7 . .
C16 C15 C8 120.57(16) . .
C21 C15 C8 121.57(17) . .
C21 C15 C16 117.86(19) . .
C15 C16 H16 119.6 . .
C17 C16 C15 120.82(18) . .
C17 C16 H16 119.6 . .
C16 C17 C18 120.72(18) . .
C19 C17 C16 120.4(2) . .
C19 C17 C18 118.9(2) . .
N2 C18 C17 178.5(3) . .
C17 C19 H19 120.5 . .
C20 C19 C17 119.0(2) . .
C20 C19 H19 120.5 . .
C19 C20 H20 119.8 . .
C19 C20 C21 120.5(2) . .
C21 C20 H20 119.8 . .
C15 C21 H21 119.3 . .
C20 C21 C15 121.4(2) . .
C20 C21 H21 119.3 . .

loop_
_geom_bond_atom_site_label_1
_geom_bond_atom_site_label_2
_geom_bond_distance
_geom_bond_site_symmetry_2
O1 C1 1.439(2) .
O1 C2 1.342(2) .
O2 C2 1.207(2) .
O3 C9 1.230(2) .
N1 H1 0.8600 .
N1 C4 1.382(2) .
N1 C6 1.365(2) .
N2 C18 1.133(3) .
C1 H1A 0.9600 .
C1 H1B 0.9600 .
C1 H1C 0.9600 .
C2 C3 1.458(3) .
C3 C4 1.344(3) .
C3 C8 1.524(2) .
C4 C5 1.499(3) .
C5 H5A 0.9600 .
C5 H5B 0.9600 .
C5 H5C 0.9600 .
C6 C7 1.344(2) .
C6 C14 1.490(3) .
C7 C8 1.508(3) .
C7 C9 1.439(2) .
C8 H8 0.9800 .
C8 C15 1.520(3) .
C9 C10 1.495(3) .
C10 H10A 0.9700 .
C10 H10B 0.9700 .
C10 C11 1.524(3) .
C11 C12 1.522(3) .
C11 C13 1.525(3) .
C11 C14 1.521(3) .
C12 H12A 0.9600 .
C12 H12B 0.9600 .
C12 H12C 0.9600 .
C13 H13A 0.9600 .
C13 H13B 0.9600 .
C13 H13C 0.9600 .
C14 H14A 0.9700 .
C14 H14B 0.9700 .
C15 C16 1.382(3) .
C15 C21 1.378(3) .
C16 H16 0.9300 .
C16 C17 1.381(3) .
C17 C18 1.436(3) .
C17 C19 1.381(3) .
C19 H19 0.9300 .
C19 C20 1.365(3) .
C20 H20 0.9300 .
C20 C21 1.377(3) .
C21 H21 0.9300 .

loop_
_geom_torsion_atom_site_label_1
_geom_torsion_atom_site_label_2
_geom_torsion_atom_site_label_3
_geom_torsion_atom_site_label_4
_geom_torsion
_geom_torsion_site_symmetry_1
_geom_torsion_site_symmetry_2
_geom_torsion_site_symmetry_3
_geom_torsion_site_symmetry_4
O1 C2 C3 C4 173.34(18) . . . .
O1 C2 C3 C8 -2.9(2) . . . .
O2 C2 C3 C4 -6.7(3) . . . .
O2 C2 C3 C8 177.07(19) . . . .
O3 C9 C10 C11 147.71(18) . . . .
N1 C6 C7 C8 9.7(3) . . . .
N1 C6 C7 C9 -173.78(17) . . . .
N1 C6 C14 C11 -162.46(17) . . . .
C1 O1 C2 O2 2.4(3) . . . .
C1 O1 C2 C3 -177.67(18) . . . .
C2 C3 C4 N1 175.50(18) . . . .
C2 C3 C4 C5 -4.0(3) . . . .
C2 C3 C8 C7 -156.88(16) . . . .
C2 C3 C8 C15 79.3(2) . . . .
C3 C8 C15 C16 70.8(2) . . . .
C3 C8 C15 C21 -109.26(19) . . . .
C4 N1 C6 C7 12.8(3) . . . .
C4 N1 C6 C14 -164.55(18) . . . .
C4 C3 C8 C7 26.9(2) . . . .
C4 C3 C8 C15 -96.9(2) . . . .
C6 N1 C4 C3 -13.4(3) . . . .
C6 N1 C4 C5 166.15(18) . . . .
C6 C7 C8 C3 -27.7(2) . . . .
C6 C7 C8 C15 96.00(19) . . . .
C6 C7 C9 O3 -177.58(18) . . . .
C6 C7 C9 C10 3.0(3) . . . .
C7 C6 C14 C11 20.3(3) . . . .
C7 C8 C15 C16 -52.0(2) . . . .
C7 C8 C15 C21 127.96(18) . . . .
C7 C9 C10 C11 -32.9(2) . . . .
C8 C3 C4 N1 -8.3(3) . . . .
C8 C3 C4 C5 172.2(2) . . . .
C8 C7 C9 O3 -1.1(3) . . . .
C8 C7 C9 C10 179.58(17) . . . .
C8 C15 C16 C17 -179.22(16) . . . .
C8 C15 C21 C20 178.75(19) . . . .
C9 C7 C8 C3 155.80(15) . . . .
C9 C7 C8 C15 -80.5(2) . . . .
C9 C10 C11 C12 -67.3(2) . . . .
C9 C10 C11 C13 172.47(17) . . . .
C9 C10 C11 C14 53.5(2) . . . .
C10 C11 C14 C6 -46.7(2) . . . .
C12 C11 C14 C6 73.8(2) . . . .
C13 C11 C14 C6 -166.24(18) . . . .
C14 C6 C7 C8 -173.16(17) . . . .
C14 C6 C7 C9 3.3(3) . . . .
C15 C16 C17 C18 -179.91(18) . . . .
C15 C16 C17 C19 0.5(3) . . . .
C16 C15 C21 C20 -1.3(3) . . . .
C16 C17 C19 C20 -1.3(3) . . . .
C17 C19 C20 C21 0.9(3) . . . .
C18 C17 C19 C20 179.0(2) . . . .
C19 C20 C21 C15 0.5(3) . . . .
C21 C15 C16 C17 0.8(3) . . . .
